data_4037065
loop_
_publ_author_name
'Tan, Shen H.'
'Banwell, Martin G.'
'Willis, Anthony C.'

_publ_section_title
;
 A Formal Total Synthesis of (+-)-Kopsihainanine A Using a Raney-Cobalt
 Mediated Reductive Cyclization Route to Polyhydroquinolines.
;
_journal_issue 17
_journal_name_full 'The Journal of organic chemistry'
_journal_page_first 8022
_journal_page_last 8028
_journal_paper_doi 10.1021/acs.joc.6b01400
_journal_volume 81
_journal_year 2016
_chemical_compound_source local
_chemical_formula_moiety 'C19 H23 N3 O, C H4 O'
_chemical_formula_sum 'C20 H27 N3 O2'
_chemical_formula_weight 341.45
_space_group_IT_number 14
_space_group_name_Hall '-P 2ybc'
_space_group_name_H-M_alt 'P 1 21/c 1'
_symmetry_cell_setting monoclinic
_symmetry_space_group_name_H-M 'P 1 21/c 1'
_atom_sites_solution_hydrogens geom
_atom_sites_solution_primary direct
_audit_creation_date 12-10-09
_audit_creation_method CRYSTALS_ver_14.11
_audit_update_record
;
2012-10-09 - Report on C20 H27 N3 O2
             by Anthony C. Willis
             for  Shen H. Tan and Martin Banwell

2012-10-09 - passes most checkcif tests 

;
_cell_angle_alpha 90
_cell_angle_beta 94.8955(10)
_cell_angle_gamma 90
_cell_formula_units_Z 4
_cell_length_a 8.3982(1)
_cell_length_b 10.5143(2)
_cell_length_c 20.8016(4)
_cell_measurement_reflns_used 21056
_cell_measurement_temperature 200
_cell_measurement_theta_max 27.5
_cell_measurement_theta_min 2.6
_cell_volume 1830.11(5)
_computing_cell_refinement 'DENZO/SCALEPACK (Otwinowski & Minor, 1997)'
_computing_data_collection 'COLLECT (Nonius, 2001).'
_computing_data_reduction 'DENZO/SCALEPACK (Otwinowski & Minor, 1997)'
_computing_molecular_graphics
;  
ORTEP-II (Johnson 1976) in teXsan (MSC, 1992-1997) 
;
_computing_publication_material 'CRYSTALS (Betteridge et al., 2003)'
_computing_structure_refinement 'CRYSTALS (Betteridge et al., 2003)'
_computing_structure_solution 'SIR92 (Altomare et al., 1994)'
_diffrn_ambient_temperature 200
_diffrn_measured_fraction_theta_full 0.998
_diffrn_measured_fraction_theta_max 0.998
_diffrn_measurement_device Area
_diffrn_measurement_device_type 'Nonius KappaCCD'
_diffrn_measurement_method ' \f and \w scans with CCD '
_diffrn_radiation_monochromator graphite
_diffrn_radiation_type 'Mo K\a'
_diffrn_radiation_wavelength 0.71073
_diffrn_reflns_av_R_equivalents 0.035
_diffrn_reflns_limit_h_max 10
_diffrn_reflns_limit_h_min -10
_diffrn_reflns_limit_k_max 13
_diffrn_reflns_limit_k_min -13
_diffrn_reflns_limit_l_max 26
_diffrn_reflns_limit_l_min -26
_diffrn_reflns_number 34123
_diffrn_reflns_theta_full 27.441
_diffrn_reflns_theta_max 27.441
_diffrn_reflns_theta_min 2.760
_diffrn_standards_number 0
_exptl_absorpt_coefficient_mu 0.081
_exptl_absorpt_correction_T_max 0.992
_exptl_absorpt_correction_T_min 0.973
_exptl_absorpt_correction_type integration
_exptl_absorpt_process_details
;
via Gaussian method (Coppens, 1970) implemented in maXus (2000)
;
_exptl_crystal_colour colourless
_exptl_crystal_density_diffrn 1.239
_exptl_crystal_density_method 'not measured'
_exptl_crystal_description block
_exptl_crystal_F_000 736
_exptl_crystal_size_max 0.500
_exptl_crystal_size_mid 0.300
_exptl_crystal_size_min 0.200
_refine_diff_density_max 0.26
_refine_diff_density_min -0.27
_refine_ls_extinction_coef 420(40)
_refine_ls_extinction_method 'Larson (1970), Equation 22'
_refine_ls_goodness_of_fit_ref 0.9581
_refine_ls_hydrogen_treatment mixed
_refine_ls_matrix_type full
_refine_ls_number_parameters 290
_refine_ls_number_reflns 4172
_refine_ls_number_restraints 0
_refine_ls_R_factor_all 0.0554
_refine_ls_R_factor_gt 0.0397
_refine_ls_shift/su_max 0.0061929
_refine_ls_shift/su_mean 0.0005878
_refine_ls_structure_factor_coef Fsqd
_refine_ls_weighting_details
;
 Method= Modified Sheldrick 
 w=1/[\s^2^(F^2^) + ( 0.05P)^2^ + 0.55P] 
 ,where P=(max(Fo^2^,0) + 2Fc^2^)/3 
;
_refine_ls_weighting_scheme calc
_refine_ls_wR_factor_all 0.1028
_refine_ls_wR_factor_gt 0.0955
_refine_ls_wR_factor_ref 0.1028
_reflns_limit_h_max 10
_reflns_limit_h_min -10
_reflns_limit_k_max 13
_reflns_limit_k_min 0
_reflns_limit_l_max 26
_reflns_limit_l_min 0
_reflns_number_gt 3240
_reflns_number_total 4173
_reflns_threshold_expression I>2.0\s(I)
_oxford_diffrn_Wilson_B_factor 3.16
_oxford_diffrn_Wilson_scale 1.46
_oxford_refine_ls_r_factor_ref 0.0554
_oxford_refine_ls_scale 0.791(2)
_oxford_reflns_number_all 4172
_oxford_reflns_threshold_expression_ref I>-10.0\s(I)
_oxford_structure_analysis_title '10041623 ban1237'
_cod_data_source_file jo6b01400_si_002.cif
_cod_data_source_block ban1237
_cod_depositor_comments
;
The following automatic conversions were performed:

data item '_symmetry_cell_setting' value 'Monoclinic' was changed to
'monoclinic' in accordance with the
/home/saulius/struct/COD-crude-data/automatic-downloads/DataCite-retrospective/ACS/depositions/lib/dictionaries/cif_core.dic
dictionary named 'cif_core.dic' version 2.4.2 last updated on
2011-04-26.

Automatic conversion script
Id: cif_fix_values 6909 2019-04-08 15:41:33Z antanas 
;
_cod_original_sg_symbol_H-M 'P 1 21/c 1 '
_cod_database_code 4037065

loop_
_symmetry_equiv_pos_as_xyz
x,y,z
-x,-y,-z
-x,y+1/2,-z+1/2
x,-y+1/2,z+1/2

loop_
_atom_site_label
_atom_site_type_symbol
_atom_site_fract_x
_atom_site_fract_y
_atom_site_fract_z
_atom_site_U_iso_or_equiv
_atom_site_occupancy
_atom_site_adp_type
_atom_site_refinement_flags_posn
N1 N 0.28777(13) 0.61945(11) 0.24225(5) 0.0377 1.0000 Uani .
C2 C 0.20502(14) 0.71561(12) 0.27019(6) 0.0341 1.0000 Uani .
C3 C 0.18395(16) 0.84179(13) 0.25123(7) 0.0406 1.0000 Uani .
C4 C 0.09822(17) 0.91956(13) 0.28904(7) 0.0431 1.0000 Uani .
C5 C 0.03375(16) 0.87268(13) 0.34419(7) 0.0401 1.0000 Uani .
C6 C 0.05261(15) 0.74637(12) 0.36235(6) 0.0337 1.0000 Uani .
C7 C 0.13903(14) 0.66496(11) 0.32514(6) 0.0302 1.0000 Uani .
C8 C 0.18732(14) 0.53291(12) 0.32895(6) 0.0304 1.0000 Uani .
C9 C 0.14849(14) 0.43103(11) 0.37246(5) 0.0295 1.0000 Uani .
N10 N 0.03366(12) 0.44549(10) 0.40886(5) 0.0334 1.0000 Uani .
C11 C -0.01054(17) 0.34304(13) 0.45200(7) 0.0407 1.0000 Uani .
C12 C 0.10970(17) 0.23578(13) 0.46310(7) 0.0406 1.0000 Uani .
C13 C 0.16852(16) 0.19872(12) 0.39875(7) 0.0382 1.0000 Uani .
C14 C 0.25228(14) 0.31077(11) 0.36881(6) 0.0315 1.0000 Uani .
C15 C 0.27022(17) 0.28090(13) 0.29698(6) 0.0375 1.0000 Uani .
C16 C 0.34997(17) 0.38726(14) 0.26152(7) 0.0407 1.0000 Uani .
C17 C 0.27746(15) 0.51090(12) 0.27760(6) 0.0336 1.0000 Uani .
C18 C 0.41524(15) 0.34039(13) 0.40752(7) 0.0353 1.0000 Uani .
C19 C 0.52489(14) 0.22629(12) 0.41704(6) 0.0346 1.0000 Uani .
O20 O 0.55649(13) 0.16068(12) 0.37070(5) 0.0619 1.0000 Uani .
N21 N 0.58680(13) 0.19529(12) 0.47639(5) 0.0442 1.0000 Uani .
C22 C 0.5730(3) 0.2702(3) 0.53387(9) 0.1043 1.0000 Uani .
C23 C 0.69197(19) 0.08492(17) 0.48399(9) 0.0608 1.0000 Uani .
O24 O -0.27707(13) 0.54951(12) 0.40543(6) 0.0572 1.0000 Uani .
C25 C -0.3275(2) 0.62297(17) 0.35152(8) 0.0487 1.0000 Uani .
H11 H 0.3415(18) 0.6269(15) 0.2066(8) 0.0450 1.0000 Uiso .
H31 H 0.2276(18) 0.8725(15) 0.2115(8) 0.0486 1.0000 Uiso .
H41 H 0.0824(18) 1.0084(16) 0.2769(7) 0.0495 1.0000 Uiso .
H51 H -0.0301(18) 0.9294(15) 0.3701(7) 0.0474 1.0000 Uiso .
H61 H 0.0061(17) 0.7143(13) 0.3998(7) 0.0389 1.0000 Uiso .
H111 H -0.1133(19) 0.3078(15) 0.4316(7) 0.0468 1.0000 Uiso .
H112 H -0.0389(18) 0.3837(15) 0.4926(8) 0.0482 1.0000 Uiso .
H121 H 0.2025(19) 0.2634(15) 0.4947(7) 0.0486 1.0000 Uiso .
H122 H 0.0597(18) 0.1612(15) 0.4839(7) 0.0482 1.0000 Uiso .
H131 H 0.2442(17) 0.1223(15) 0.4020(7) 0.0457 1.0000 Uiso .
H132 H 0.0723(18) 0.1748(14) 0.3686(7) 0.0443 1.0000 Uiso .
H151 H 0.3293(17) 0.2013(15) 0.2937(7) 0.0426 1.0000 Uiso .
H152 H 0.1576(19) 0.2662(14) 0.2760(7) 0.0437 1.0000 Uiso .
H161 H 0.4709(19) 0.3893(14) 0.2744(7) 0.0485 1.0000 Uiso .
H162 H 0.3366(18) 0.3740(15) 0.2132(8) 0.0494 1.0000 Uiso .
H181 H 0.4751(17) 0.4057(14) 0.3838(7) 0.0426 1.0000 Uiso .
H182 H 0.3948(17) 0.3801(14) 0.4494(7) 0.0408 1.0000 Uiso .
H221 H 0.6008 0.2210 0.5714 0.1250 0.7 Uiso R
H222 H 0.4692 0.3094 0.5360 0.1250 0.7 Uiso R
H223 H 0.6503 0.3355 0.5361 0.1250 0.7 Uiso R
H231 H 0.7639 0.0887 0.5217 0.0720 0.7 Uiso R
H232 H 0.6376 0.0063 0.4822 0.0720 0.7 Uiso R
H233 H 0.7631 0.0816 0.4499 0.0720 0.7 Uiso R
H241 H -0.174(3) 0.528(2) 0.4027(10) 0.0839 1.0000 Uiso .
H251 H -0.301(2) 0.712(2) 0.3601(9) 0.0733 1.0000 Uiso .
H252 H -0.445(2) 0.6240(18) 0.3460(9) 0.0722 1.0000 Uiso .
H253 H -0.278(2) 0.6025(18) 0.3131(10) 0.0736 1.0000 Uiso .
H224 H 0.5386 0.3537 0.5220 0.1254 0.3 Uiso R
H225 H 0.6739 0.2744 0.5582 0.1254 0.3 Uiso R
H226 H 0.4972 0.2319 0.5592 0.1254 0.3 Uiso R
H234 H 0.6687 0.0281 0.4489 0.0724 0.3 Uiso R
H235 H 0.6757 0.0429 0.5233 0.0724 0.3 Uiso R
H236 H 0.8001 0.1119 0.4847 0.0724 0.3 Uiso R

loop_
_atom_site_aniso_label
_atom_site_aniso_U_11
_atom_site_aniso_U_22
_atom_site_aniso_U_33
_atom_site_aniso_U_23
_atom_site_aniso_U_13
_atom_site_aniso_U_12
N1 0.0378(6) 0.0432(7) 0.0329(5) 0.0053(5) 0.0080(4) -0.0031(5)
C2 0.0313(6) 0.0364(7) 0.0341(6) 0.0035(5) -0.0009(5) -0.0057(5)
C3 0.0388(7) 0.0400(7) 0.0423(7) 0.0109(6) -0.0009(6) -0.0084(6)
C4 0.0450(8) 0.0311(7) 0.0513(8) 0.0085(6) -0.0070(6) -0.0057(6)
C5 0.0420(7) 0.0313(7) 0.0460(7) -0.0016(6) -0.0023(6) -0.0004(6)
C6 0.0347(6) 0.0322(6) 0.0338(6) 0.0010(5) 0.0003(5) -0.0025(5)
C7 0.0287(6) 0.0310(6) 0.0304(6) 0.0025(5) -0.0013(5) -0.0042(5)
C8 0.0302(6) 0.0311(6) 0.0298(6) 0.0004(5) 0.0016(5) -0.0017(5)
C9 0.0306(6) 0.0282(6) 0.0290(6) -0.0012(5) -0.0003(5) -0.0012(5)
N10 0.0367(5) 0.0315(5) 0.0327(5) 0.0036(4) 0.0072(4) 0.0003(4)
C11 0.0449(8) 0.0366(7) 0.0425(7) 0.0081(6) 0.0138(6) 0.0017(6)
C12 0.0430(7) 0.0349(7) 0.0444(7) 0.0112(6) 0.0063(6) -0.0014(6)
C13 0.0370(7) 0.0281(6) 0.0494(8) 0.0017(6) 0.0036(6) 0.0003(5)
C14 0.0321(6) 0.0285(6) 0.0340(6) -0.0007(5) 0.0030(5) 0.0008(5)
C15 0.0409(7) 0.0347(7) 0.0367(7) -0.0056(5) 0.0026(5) 0.0038(6)
C16 0.0437(8) 0.0440(8) 0.0356(7) -0.0042(6) 0.0102(6) 0.0035(6)
C17 0.0322(6) 0.0368(7) 0.0317(6) 0.0009(5) 0.0022(5) -0.0028(5)
C18 0.0342(6) 0.0341(7) 0.0375(7) -0.0006(6) 0.0024(5) 0.0006(5)
C19 0.0295(6) 0.0407(7) 0.0345(6) 0.0009(5) 0.0083(5) 0.0020(5)
O20 0.0622(7) 0.0835(9) 0.0404(6) -0.0116(6) 0.0072(5) 0.0336(6)
N21 0.0364(6) 0.0582(8) 0.0376(6) 0.0027(5) 0.0003(5) 0.0111(5)
C22 0.0813(14) 0.181(3) 0.0461(10) -0.0400(13) -0.0225(9) 0.0664(16)
C23 0.0456(8) 0.0638(11) 0.0726(11) 0.0218(9) 0.0022(8) 0.0132(8)
O24 0.0403(5) 0.0669(7) 0.0659(7) 0.0277(6) 0.0119(5) 0.0075(5)
C25 0.0465(9) 0.0507(9) 0.0491(9) 0.0089(7) 0.0045(7) 0.0025(7)

loop_
_atom_type_symbol
_atom_type_scat_dispersion_real
_atom_type_scat_dispersion_imag
_atom_type_scat_Cromer_Mann_a1
_atom_type_scat_Cromer_Mann_b1
_atom_type_scat_Cromer_Mann_a2
_atom_type_scat_Cromer_Mann_b2
_atom_type_scat_Cromer_Mann_a3
_atom_type_scat_Cromer_Mann_b3
_atom_type_scat_Cromer_Mann_a4
_atom_type_scat_Cromer_Mann_b4
_atom_type_scat_Cromer_Mann_c
_atom_type_scat_source
C 0.0033 0.0016 2.3100 20.8439 1.0200 10.2075 1.5886 0.5687 0.8650 51.6512 0.2156 'International Tables Vol C 4.2.6.8 and 6.1.1.4'
H 0.0000 0.0000 0.4930 10.5109 0.3229 26.1257 0.1402 3.1424 0.0408 57.7998 0.0030 'International Tables Vol C 4.2.6.8 and 6.1.1.4'
N 0.0061 0.0033 12.2126 0.0057 3.1322 9.8933 2.0125 28.9975 1.1663 0.5826 -11.5290 'International Tables Vol C 4.2.6.8 and 6.1.1.4'
O 0.0106 0.0060 3.0485 13.2771 2.2868 5.7011 1.5463 0.3239 0.8670 32.9089 0.2508 'International Tables Vol C 4.2.6.8 and 6.1.1.4'

loop_
_exptl_crystal_face_index_h
_exptl_crystal_face_index_k
_exptl_crystal_face_index_l
_exptl_crystal_face_perp_dist
0 -1 1 0.200
2 0 -3 0.110
-5 -2 6 0.048
1 3 2 0.150
0 -1 -1 0.160
0 1 1 0.160
1 0 3 0.265
-1 0 -3 0.230
-1 0 0 0.140
1 3 -3 0.131
1 -1 3 0.253

loop_
_geom_angle_atom_site_label_1
_geom_angle_atom_site_label_2
_geom_angle_atom_site_label_3
_geom_angle
_geom_angle_publ_flag
C2 N1 C17 109.14(11) yes
C2 N1 H11 125.9(10) no
C17 N1 H11 125.0(10) no
N1 C2 C3 129.39(12) yes
N1 C2 C7 108.03(11) yes
C3 C2 C7 122.58(12) yes
C2 C3 C4 117.63(13) yes
C2 C3 H31 120.1(9) no
C4 C3 H31 122.2(9) no
C3 C4 C5 121.06(13) yes
C3 C4 H41 119.1(9) no
C5 C4 H41 119.8(9) no
C4 C5 C6 121.19(13) yes
C4 C5 H51 119.9(9) no
C6 C5 H51 118.9(9) no
C5 C6 C7 119.23(12) yes
C5 C6 H61 120.8(9) no
C7 C6 H61 120.0(9) no
C2 C7 C6 118.30(11) yes
C2 C7 C8 106.14(11) yes
C6 C7 C8 135.53(11) yes
C7 C8 C9 131.53(11) yes
C7 C8 C17 106.75(11) yes
C9 C8 C17 121.60(11) yes
C8 C9 N10 119.87(11) yes
C8 C9 C14 114.52(10) yes
N10 C9 C14 125.60(11) yes
C9 N10 C11 120.96(11) yes
N10 C11 C12 115.97(11) yes
N10 C11 H111 105.5(9) no
C12 C11 H111 109.1(9) no
N10 C11 H112 107.1(9) no
C12 C11 H112 113.3(9) no
H111 C11 H112 105.0(12) no
C11 C12 C13 108.61(11) yes
C11 C12 H121 110.4(9) no
C13 C12 H121 110.7(8) no
C11 C12 H122 110.4(9) no
C13 C12 H122 111.1(9) no
H121 C12 H122 105.6(12) no
C12 C13 C14 110.90(11) yes
C12 C13 H131 113.0(8) no
C14 C13 H131 109.1(8) no
C12 C13 H132 107.9(8) no
C14 C13 H132 108.1(8) no
H131 C13 H132 107.7(12) no
C9 C14 C13 109.25(10) yes
C9 C14 C15 108.44(10) yes
C13 C14 C15 108.82(10) yes
C9 C14 C18 106.61(9) yes
C13 C14 C18 110.92(10) yes
C15 C14 C18 112.70(10) yes
C14 C15 C16 113.65(11) yes
C14 C15 H151 109.4(8) no
C16 C15 H151 110.3(8) no
C14 C15 H152 106.3(8) no
C16 C15 H152 109.5(8) no
H151 C15 H152 107.3(12) no
C15 C16 C17 109.10(10) yes
C15 C16 H161 110.7(8) no
C17 C16 H161 109.7(9) no
C15 C16 H162 111.3(9) no
C17 C16 H162 109.4(9) no
H161 C16 H162 106.6(12) no
C16 C17 C8 125.68(11) yes
C16 C17 N1 124.37(11) yes
C8 C17 N1 109.93(11) yes
C14 C18 C19 113.97(11) yes
C14 C18 H181 109.7(8) no
C19 C18 H181 106.3(8) no
C14 C18 H182 109.1(8) no
C19 C18 H182 111.5(8) no
H181 C18 H182 105.9(11) no
C18 C19 O20 120.67(12) yes
C18 C19 N21 119.83(11) yes
O20 C19 N21 119.50(12) yes
C19 N21 C22 125.32(14) yes
C19 N21 C23 118.53(12) yes
C22 N21 C23 115.78(13) yes
N21 C22 H221 110.6 no
N21 C22 H222 113.9 no
H221 C22 H222 110.7 no
N21 C22 H223 109.5 no
H221 C22 H223 103.7 no
H222 C22 H223 107.9 no
N21 C22 H224 109.5 no
N21 C22 H225 109.5 no
H224 C22 H225 109.5 no
N21 C22 H226 109.4 no
H224 C22 H226 109.5 no
H225 C22 H226 109.5 no
N21 C23 H231 113.1 no
N21 C23 H232 113.9 no
H231 C23 H232 110.0 no
N21 C23 H233 110.8 no
H231 C23 H233 102.7 no
H232 C23 H233 105.4 no
N21 C23 H234 109.5 no
N21 C23 H235 109.4 no
H234 C23 H235 109.5 no
N21 C23 H236 109.4 no
H234 C23 H236 109.5 no
H235 C23 H236 109.5 no
C25 O24 H241 108.4(13) no
O24 C25 H251 109.7(11) no
O24 C25 H252 109.4(11) no
H251 C25 H252 102.6(16) no
O24 C25 H253 115.1(12) no
H251 C25 H253 105.3(16) no
H252 C25 H253 113.8(15) no

loop_
_geom_bond_atom_site_label_1
_geom_bond_atom_site_label_2
_geom_bond_distance
_geom_bond_publ_flag
N1 C2 1.3826(17) yes
N1 C17 1.3644(16) yes
N1 H11 0.904(16) no
C2 C3 1.3911(19) yes
C2 C7 1.4161(16) yes
C3 C4 1.379(2) yes
C3 H31 0.987(16) no
C4 C5 1.399(2) yes
C4 H41 0.974(16) no
C5 C6 1.3861(18) yes
C5 H51 0.991(15) no
C6 C7 1.3981(18) yes
C6 H61 0.962(14) no
C7 C8 1.4467(17) yes
C8 C9 1.4573(16) yes
C8 C17 1.3804(17) yes
C9 N10 1.2849(15) yes
C9 C14 1.5413(16) yes
N10 C11 1.4698(16) yes
C11 C12 1.5182(19) yes
C11 H111 1.000(16) no
C11 H112 0.993(16) no
C12 C13 1.517(2) yes
C12 H121 1.017(16) no
C12 H122 1.005(16) no
C13 C14 1.5314(17) yes
C13 H131 1.023(15) no
C13 H132 1.011(15) no
C14 C15 1.5468(17) yes
C14 C18 1.5590(17) yes
C15 C16 1.5256(19) yes
C15 H151 0.979(15) no
C15 H152 1.020(16) no
C16 C17 1.4857(19) yes
C16 H161 1.028(16) no
C16 H162 1.011(16) no
C18 C19 1.5150(18) yes
C18 H181 1.005(15) no
C18 H182 0.995(15) no
C19 O20 1.2326(16) yes
C19 N21 1.3384(16) yes
N21 C22 1.445(2) yes
N21 C23 1.4587(19) yes
C22 H221 0.949 no
C22 H222 0.968 no
C22 H223 0.943 no
C22 H224 0.950 no
C22 H225 0.950 no
C22 H226 0.950 no
C23 H231 0.950 no
C23 H232 0.943 no
C23 H233 0.967 no
C23 H234 0.950 no
C23 H235 0.950 no
C23 H236 0.950 no
O24 C25 1.3972(18) yes
O24 H241 0.90(2) no
C25 H251 0.98(2) no
C25 H252 0.98(2) no
C25 H253 0.95(2) no

loop_
_geom_hbond_atom_site_label_D
_geom_hbond_atom_site_label_H
_geom_hbond_atom_site_label_A
_geom_hbond_site_symmetry_A
_geom_hbond_angle_DHA
_geom_hbond_distance_DH
_geom_hbond_distance_HA
_geom_hbond_distance_DA
_geom_hbond_publ_flag
N1 H11 O20 3_655 173.5(14) 0.904(16) 1.919(16) 2.818(2) yes
O24 H241 N10 . 166.0(19) 0.90(2) 1.94(2) 2.825(2) yes
